data_4345812
loop_
_publ_author_name
'Loukopoulos, Edward'
'Kallitsakis, Michael'
'Tsoureas, Nikolaos'
'Abdul-Sada, Alaa'
'Chilton, Nicholas F.'
'Lykakis, Ioannis N.'
'Kostakis, George E.'

_publ_section_title
;
 Cu(II) Coordination Polymers as Vehicles in the A(3) Coupling.
;
_journal_issue 9
_journal_name_full 'Inorganic chemistry'
_journal_page_first 4898
_journal_page_last 4910
_journal_paper_doi 10.1021/acs.inorgchem.6b03084
_journal_volume 56
_journal_year 2017
_chemical_formula_moiety 'C40 H32 Cu N12, 2(C F3 O3 S)'
_chemical_formula_sum 'C42 H32 Cu F6 N12 O6 S2'
_chemical_formula_weight 1042.45
_space_group_crystal_system triclinic
_space_group_IT_number 2
_space_group_name_Hall '-P 1'
_space_group_name_H-M_alt 'P -1'
_symmetry_space_group_name_Hall '-P 1'
_symmetry_space_group_name_H-M 'P -1'
_atom_sites_solution_hydrogens geom
_audit_creation_date 2016-10-19
_audit_creation_method
;
Olex2 1.2
(compiled 2016.09.09 svn.r3337 for OlexSys, GUI svn.r5227)
;
_cell_angle_alpha 115.336(5)
_cell_angle_beta 104.428(4)
_cell_angle_gamma 93.558(3)
_cell_formula_units_Z 1
_cell_length_a 9.0095(3)
_cell_length_b 11.1490(4)
_cell_length_c 12.0186(6)
_cell_measurement_reflns_used 8300
_cell_measurement_temperature 100(2)
_cell_measurement_theta_max 29.7040
_cell_measurement_theta_min 2.0640
_cell_volume 1036.89(9)
_computing_data_collection
;
CrystalClear-SM Expert 3.1 b27 (Rigaku, 2013)
;
_computing_molecular_graphics 'Olex2 (Dolomanov et al., 2009)'
_computing_publication_material 'Olex2 (Dolomanov et al., 2009)'
_computing_structure_refinement 'ShelXL (Sheldrick, 2015)'
_diffrn_ambient_temperature 100(2)
_diffrn_detector 'CCD area detector'
_diffrn_detector_area_resol_mean 28.5714
_diffrn_detector_type 'Rigaku HG Saturn724+ (2x2 bin mode)'
_diffrn_measured_fraction_theta_full 0.995
_diffrn_measured_fraction_theta_max 0.996
_diffrn_measurement_device 'four-circle \k goniometer'
_diffrn_measurement_device_type
;
Rigaku FRE+ equipped with VHF Varimax confocal mirrors and an AFC10 goniometer and HG Saturn 724+ detector
;
_diffrn_measurement_method 'profile data from \w-scans'
_diffrn_measurement_specimen_support 'MiTeGen MicroLoop'
_diffrn_radiation_collimation 0.2
_diffrn_radiation_monochromator 'Confocal mirrors, VHF Varimax'
_diffrn_radiation_probe x-ray
_diffrn_radiation_type 'Mo K\a'
_diffrn_radiation_wavelength 0.71075
_diffrn_radiation_xray_symbol K-L~3~
_diffrn_reflns_av_R_equivalents 0.0720
_diffrn_reflns_av_unetI/netI 0.0650
_diffrn_reflns_Laue_measured_fraction_full 0.995
_diffrn_reflns_Laue_measured_fraction_max 0.996
_diffrn_reflns_limit_h_max 11
_diffrn_reflns_limit_h_min -11
_diffrn_reflns_limit_k_max 13
_diffrn_reflns_limit_k_min -14
_diffrn_reflns_limit_l_max 15
_diffrn_reflns_limit_l_min -15
_diffrn_reflns_number 17458
_diffrn_reflns_point_group_measured_fraction_full 0.995
_diffrn_reflns_point_group_measured_fraction_max 0.996
_diffrn_reflns_theta_full 25.242
_diffrn_reflns_theta_max 27.484
_diffrn_reflns_theta_min 2.583
_diffrn_source 'Rotating Anode'
_diffrn_source_current 55.0
_diffrn_source_power 2.475
_diffrn_source_target Mo
_diffrn_source_type 'Rigaku FRE+'
_diffrn_source_voltage 45.0
_exptl_absorpt_coefficient_mu 0.722
_exptl_absorpt_correction_T_max 1.00000
_exptl_absorpt_correction_T_min 0.38126
_exptl_absorpt_correction_type multi-scan
_exptl_absorpt_process_details
;
CrysAlisPro 1.171.38.43 (Rigaku Oxford Diffraction, 2015)
Empirical absorption correction using spherical harmonics,
 implemented in SCALE3 ABSPACK scaling algorithm.
;
_exptl_crystal_colour blue
_exptl_crystal_colour_primary blue
_exptl_crystal_density_diffrn 1.669
_exptl_crystal_description plate
_exptl_crystal_F_000 531
_exptl_crystal_size_max 0.07
_exptl_crystal_size_mid 0.03
_exptl_crystal_size_min 0.01
_refine_diff_density_max 0.897
_refine_diff_density_min -0.655
_refine_diff_density_rms 0.091
_refine_ls_extinction_method none
_refine_ls_goodness_of_fit_ref 1.028
_refine_ls_hydrogen_treatment constr
_refine_ls_matrix_type full
_refine_ls_number_parameters 313
_refine_ls_number_reflns 4736
_refine_ls_number_restraints 0
_refine_ls_restrained_S_all 1.028
_refine_ls_R_factor_all 0.0733
_refine_ls_R_factor_gt 0.0465
_refine_ls_shift/su_max 0.000
_refine_ls_shift/su_mean 0.000
_refine_ls_structure_factor_coef Fsqd
_refine_ls_weighting_details 'w=1/[\s^2^(Fo^2^)+(0.0621P)^2^+0.2424P] where P=(Fo^2^+2Fc^2^)/3'
_refine_ls_weighting_scheme calc
_refine_ls_wR_factor_gt 0.1055
_refine_ls_wR_factor_ref 0.1153
_reflns_Friedel_coverage 0.000
_reflns_number_gt 3566
_reflns_number_total 4736
_reflns_threshold_expression 'I > 2\s(I)'
_cod_data_source_file ic6b03084_si_002.cif
_cod_data_source_block 2016ncs0529za
_cod_original_cell_volume 1036.89(8)
_cod_database_code 4345812
_shelx_space_group_comment
;
The symmetry employed for this shelxl refinement is uniquely defined
by the following loop, which should always be used as a source of
symmetry information in preference to the above space-group names.
They are only intended as comments.
;
_oxdiff_exptl_absorpt_empirical_full_min 0.209
_oxdiff_exptl_absorpt_empirical_full_max 2.516
_oxdiff_exptl_absorpt_empirical_details
;
Empirical correction (ABSPACK) includes:
- Absorption correction using spherical harmonics
- Frame scaling
- Detector area scaling
;
_olex2_refinement_description
;
1. Fixed Uiso
 At 1.2 times of:
  All C(H) groups, All C(H,H) groups
2.a Secondary CH2 refined with riding coordinates:
 C14(H14A,H14B), C7(H7A,H7B)
2.b Aromatic/amide H refined with riding coordinates:
 C9(H9), C16(H16), C2(H2), C5(H5), C12(H12), C19(H19), C18(H18), C10(H10),
 C3(H3), C17(H17), C4(H4), C11(H11)
;
_shelx_shelxl_version_number 2014/7
_olex2_submission_special_instructions 'No special instructions were received'

loop_
_space_group_symop_operation_xyz
'x, y, z'
'-x, -y, -z'

loop_
_atom_site_label
_atom_site_type_symbol
_atom_site_fract_x
_atom_site_fract_y
_atom_site_fract_z
_atom_site_U_iso_or_equiv
_atom_site_adp_type
_atom_site_occupancy
_atom_site_site_symmetry_order
_atom_site_calc_flag
_atom_site_refinement_flags_posn
_atom_site_refinement_flags_adp
_atom_site_refinement_flags_occupancy
Cu1 Cu 0.5000 0.5000 0.5000 0.01209(13) Uani 1 2 d S T P
S002 S 0.53660(7) 0.86822(6) 0.72788(6) 0.01392(16) Uani 1 1 d . . .
F3 F 0.65638(18) 1.08729(15) 0.94886(15) 0.0230(4) Uani 1 1 d . . .
F2 F 0.81223(17) 0.94710(16) 0.90523(16) 0.0230(4) Uani 1 1 d . . .
F1 F 0.62045(18) 0.90446(16) 0.96717(16) 0.0240(4) Uani 1 1 d . . .
O1 O 0.55124(19) 0.72904(16) 0.69305(17) 0.0151(4) Uani 1 1 d . . .
O2 O 0.3876(2) 0.89988(18) 0.74038(19) 0.0230(5) Uani 1 1 d . . .
O3 O 0.6065(2) 0.92901(19) 0.66493(19) 0.0260(5) Uani 1 1 d . . .
N3 N 0.3526(2) 0.2528(2) 0.6333(2) 0.0125(5) Uani 1 1 d . . .
N4 N -0.1043(2) 0.3592(2) 0.5594(2) 0.0124(5) Uani 1 1 d . . .
N6 N -0.2759(2) 0.4831(2) 0.5580(2) 0.0126(5) Uani 1 1 d . . .
N5 N -0.2561(2) 0.3580(2) 0.5165(2) 0.0127(5) Uani 1 1 d . . .
N1 N 0.4531(2) 0.4162(2) 0.6092(2) 0.0129(5) Uani 1 1 d . . .
N2 N 0.3431(2) 0.3069(2) 0.5527(2) 0.0132(5) Uani 1 1 d . . .
C8 C 0.1267(3) 0.1467(2) 0.6663(3) 0.0128(5) Uani 1 1 d . . .
C13 C -0.0074(3) 0.1989(2) 0.6369(3) 0.0136(6) Uani 1 1 d . . .
C1 C 0.5354(3) 0.4338(2) 0.7305(3) 0.0127(5) Uani 1 1 d . . .
C6 C 0.4712(3) 0.3267(2) 0.7463(3) 0.0140(5) Uani 1 1 d . . .
C20 C -0.1328(3) 0.5691(2) 0.6307(2) 0.0113(5) Uani 1 1 d . . .
C9 C 0.1512(3) 0.1118(2) 0.7667(3) 0.0172(6) Uani 1 1 d . . .
H9 H 0.2388 0.0760 0.7862 0.021 Uiso 1 1 calc R . .
C15 C -0.0224(3) 0.4880(2) 0.6330(2) 0.0117(5) Uani 1 1 d . . .
C16 C 0.1371(3) 0.5405(2) 0.6998(2) 0.0136(5) Uani 1 1 d . . .
H16 H 0.2099 0.4850 0.7004 0.016 Uiso 1 1 calc R . .
C2 C 0.6607(3) 0.5339(3) 0.8287(3) 0.0173(6) Uani 1 1 d . . .
H2 H 0.7026 0.6071 0.8206 0.021 Uiso 1 1 calc R . .
C5 C 0.5302(3) 0.3105(3) 0.8564(3) 0.0190(6) Uani 1 1 d . . .
H5 H 0.4878 0.2381 0.8653 0.023 Uiso 1 1 calc R . .
C12 C -0.1105(3) 0.2150(3) 0.7087(3) 0.0197(6) Uani 1 1 d . . .
H12 H -0.1993 0.2495 0.6892 0.024 Uiso 1 1 calc R . .
C14 C -0.0474(3) 0.2326(2) 0.5247(3) 0.0147(6) Uani 1 1 d . . .
H14A H 0.0448 0.2395 0.4983 0.018 Uiso 1 1 calc R . .
H14B H -0.1268 0.1600 0.4519 0.018 Uiso 1 1 calc R . .
C19 C -0.0885(3) 0.7109(2) 0.6978(2) 0.0133(5) Uani 1 1 d . . .
H19 H -0.1609 0.7670 0.6983 0.016 Uiso 1 1 calc R . .
C7 C 0.2459(3) 0.1262(2) 0.5929(3) 0.0148(6) Uani 1 1 d . . .
H7A H 0.3064 0.0621 0.6067 0.018 Uiso 1 1 calc R . .
H7B H 0.1913 0.0876 0.5012 0.018 Uiso 1 1 calc R . .
C18 C 0.0675(3) 0.7617(3) 0.7626(3) 0.0159(6) Uani 1 1 d . . .
H18 H 0.1013 0.8550 0.8076 0.019 Uiso 1 1 calc R . .
C21 C 0.6619(3) 0.9560(3) 0.8956(3) 0.0164(6) Uani 1 1 d . . .
C10 C 0.0479(3) 0.1292(3) 0.8384(3) 0.0197(6) Uani 1 1 d . . .
H10 H 0.0669 0.1064 0.9059 0.024 Uiso 1 1 calc R . .
C3 C 0.7180(3) 0.5177(3) 0.9377(3) 0.0198(6) Uani 1 1 d . . .
H3 H 0.8015 0.5816 1.0050 0.024 Uiso 1 1 calc R . .
C17 C 0.1787(3) 0.6788(2) 0.7641(3) 0.0158(6) Uani 1 1 d . . .
H17 H 0.2830 0.7188 0.8099 0.019 Uiso 1 1 calc R . .
C4 C 0.6539(3) 0.4070(3) 0.9508(3) 0.0215(6) Uani 1 1 d . . .
H4 H 0.6975 0.3999 1.0259 0.026 Uiso 1 1 calc R . .
C11 C -0.0832(3) 0.1807(3) 0.8085(3) 0.0213(6) Uani 1 1 d . . .
H11 H -0.1534 0.1922 0.8557 0.026 Uiso 1 1 calc R . .

loop_
_atom_site_aniso_label
_atom_site_aniso_U_11
_atom_site_aniso_U_22
_atom_site_aniso_U_33
_atom_site_aniso_U_23
_atom_site_aniso_U_13
_atom_site_aniso_U_12
Cu1 0.0053(2) 0.0149(2) 0.0189(3) 0.0117(2) 0.00093(18) 0.00321(17)
S002 0.0116(3) 0.0115(3) 0.0157(3) 0.0058(3) -0.0001(3) 0.0037(2)
F3 0.0227(9) 0.0160(7) 0.0206(9) 0.0020(7) 0.0025(7) 0.0036(7)
F2 0.0084(8) 0.0289(9) 0.0237(9) 0.0069(8) 0.0012(7) 0.0047(7)
F1 0.0252(9) 0.0318(9) 0.0214(9) 0.0170(8) 0.0085(7) 0.0079(7)
O1 0.0106(9) 0.0119(8) 0.0199(10) 0.0064(8) 0.0013(8) 0.0041(7)
O2 0.0118(10) 0.0201(9) 0.0277(11) 0.0053(9) -0.0002(9) 0.0085(8)
O3 0.0384(12) 0.0194(10) 0.0213(11) 0.0114(9) 0.0082(10) 0.0014(9)
N3 0.0072(10) 0.0132(10) 0.0185(11) 0.0093(9) 0.0022(9) 0.0031(8)
N4 0.0075(10) 0.0108(9) 0.0171(11) 0.0065(9) 0.0000(9) 0.0032(8)
N6 0.0083(10) 0.0129(10) 0.0178(11) 0.0090(9) 0.0021(9) 0.0038(8)
N5 0.0081(10) 0.0129(10) 0.0169(11) 0.0084(9) 0.0006(9) 0.0033(8)
N1 0.0062(10) 0.0130(10) 0.0197(12) 0.0089(9) 0.0016(9) 0.0025(8)
N2 0.0081(10) 0.0132(10) 0.0201(12) 0.0095(9) 0.0034(9) 0.0037(8)
C8 0.0075(12) 0.0108(11) 0.0205(14) 0.0080(11) 0.0034(11) 0.0019(9)
C13 0.0075(12) 0.0085(11) 0.0231(14) 0.0078(11) 0.0009(11) 0.0017(9)
C1 0.0107(12) 0.0141(12) 0.0171(13) 0.0094(11) 0.0050(10) 0.0077(10)
C6 0.0074(12) 0.0154(12) 0.0198(14) 0.0084(11) 0.0038(11) 0.0055(10)
C20 0.0069(12) 0.0143(11) 0.0144(13) 0.0084(11) 0.0023(10) 0.0030(10)
C9 0.0105(13) 0.0144(12) 0.0312(16) 0.0146(12) 0.0052(12) 0.0056(10)
C15 0.0089(12) 0.0133(11) 0.0141(13) 0.0082(10) 0.0017(10) 0.0035(10)
C16 0.0083(12) 0.0171(12) 0.0170(13) 0.0090(11) 0.0031(10) 0.0070(10)
C2 0.0130(13) 0.0154(12) 0.0213(14) 0.0079(11) 0.0028(11) 0.0021(10)
C5 0.0151(14) 0.0211(13) 0.0275(16) 0.0175(13) 0.0050(12) 0.0062(11)
C12 0.0095(13) 0.0182(13) 0.0364(17) 0.0179(13) 0.0048(12) 0.0059(10)
C14 0.0104(12) 0.0105(11) 0.0209(14) 0.0072(11) 0.0008(11) 0.0037(10)
C19 0.0110(13) 0.0149(12) 0.0158(13) 0.0079(11) 0.0045(11) 0.0064(10)
C7 0.0093(12) 0.0100(11) 0.0259(15) 0.0101(11) 0.0029(11) 0.0026(10)
C18 0.0155(13) 0.0130(12) 0.0160(13) 0.0056(11) 0.0018(11) 0.0026(10)
C21 0.0135(13) 0.0168(12) 0.0170(14) 0.0067(11) 0.0035(11) 0.0041(10)
C10 0.0188(14) 0.0188(13) 0.0294(16) 0.0173(13) 0.0082(13) 0.0063(11)
C3 0.0136(13) 0.0224(13) 0.0170(14) 0.0075(12) -0.0025(11) 0.0011(11)
C17 0.0087(12) 0.0173(12) 0.0175(14) 0.0077(11) -0.0013(11) 0.0001(10)
C4 0.0202(15) 0.0288(15) 0.0192(15) 0.0156(13) 0.0027(12) 0.0077(12)
C11 0.0152(14) 0.0230(14) 0.0340(17) 0.0168(13) 0.0134(13) 0.0076(11)

loop_
_atom_type_symbol
_atom_type_description
_atom_type_scat_dispersion_real
_atom_type_scat_dispersion_imag
_atom_type_scat_source
C C 0.0033 0.0016 'International Tables Vol C Tables 4.2.6.8 and 6.1.1.4'
H H 0.0000 0.0000 'International Tables Vol C Tables 4.2.6.8 and 6.1.1.4'
Cu Cu 0.3201 1.2651 'International Tables Vol C Tables 4.2.6.8 and 6.1.1.4'
F F 0.0171 0.0103 'International Tables Vol C Tables 4.2.6.8 and 6.1.1.4'
N N 0.0061 0.0033 'International Tables Vol C Tables 4.2.6.8 and 6.1.1.4'
O O 0.0106 0.0060 'International Tables Vol C Tables 4.2.6.8 and 6.1.1.4'
S S 0.1246 0.1234 'International Tables Vol C Tables 4.2.6.8 and 6.1.1.4'

loop_
_geom_angle_atom_site_label_1
_geom_angle_atom_site_label_2
_geom_angle_atom_site_label_3
_geom_angle
_geom_angle_site_symmetry_1
_geom_angle_site_symmetry_3
N6 Cu1 N6 180.0 1_655 2_566
N1 Cu1 N6 92.07(8) . 2_566
N1 Cu1 N6 92.07(8) 2_666 1_655
N1 Cu1 N6 87.93(8) 2_666 2_566
N1 Cu1 N6 87.93(8) . 1_655
N1 Cu1 N1 180.0 2_666 .
O1 S002 C21 101.94(11) . .
O2 S002 O1 115.69(11) . .
O2 S002 C21 101.99(13) . .
O3 S002 O1 115.32(12) . .
O3 S002 O2 115.42(12) . .
O3 S002 C21 103.45(12) . .
N2 N3 C6 111.49(18) . .
N2 N3 C7 119.76(19) . .
C6 N3 C7 128.7(2) . .
N5 N4 C15 110.8(2) . .
N5 N4 C14 120.20(19) . .
C15 N4 C14 129.0(2) . .
N5 N6 Cu1 113.49(14) . 1_455
N5 N6 C20 109.18(19) . .
C20 N6 Cu1 137.33(17) . 1_455
N6 N5 N4 108.23(18) . .
N2 N1 Cu1 117.92(16) . .
N2 N1 C1 109.04(19) . .
C1 N1 Cu1 131.60(16) . .
N1 N2 N3 108.07(18) . .
C13 C8 C7 122.9(2) . .
C9 C8 C13 118.5(3) . .
C9 C8 C7 118.6(2) . .
C8 C13 C14 121.9(3) . .
C12 C13 C8 119.4(2) . .
C12 C13 C14 118.6(2) . .
N1 C1 C6 107.4(2) . .
N1 C1 C2 131.6(2) . .
C6 C1 C2 121.0(2) . .
N3 C6 C1 104.0(2) . .
N3 C6 C5 133.4(2) . .
C5 C6 C1 122.6(2) . .
N6 C20 C15 106.8(2) . .
N6 C20 C19 132.5(2) . .
C15 C20 C19 120.7(2) . .
C8 C9 H9 119.2 . .
C10 C9 C8 121.5(2) . .
C10 C9 H9 119.2 . .
N4 C15 C20 105.0(2) . .
N4 C15 C16 132.0(2) . .
C20 C15 C16 123.0(2) . .
C15 C16 H16 122.1 . .
C17 C16 C15 115.7(2) . .
C17 C16 H16 122.1 . .
C1 C2 H2 121.9 . .
C3 C2 C1 116.1(2) . .
C3 C2 H2 121.9 . .
C6 C5 H5 121.9 . .
C4 C5 C6 116.1(2) . .
C4 C5 H5 121.9 . .
C13 C12 H12 119.5 . .
C11 C12 C13 121.1(2) . .
C11 C12 H12 119.5 . .
N4 C14 C13 111.5(2) . .
N4 C14 H14A 109.3 . .
N4 C14 H14B 109.3 . .
C13 C14 H14A 109.3 . .
C13 C14 H14B 109.3 . .
H14A C14 H14B 108.0 . .
C20 C19 H19 121.9 . .
C18 C19 C20 116.1(2) . .
C18 C19 H19 121.9 . .
N3 C7 C8 112.7(2) . .
N3 C7 H7A 109.0 . .
N3 C7 H7B 109.0 . .
C8 C7 H7A 109.0 . .
C8 C7 H7B 109.0 . .
H7A C7 H7B 107.8 . .
C19 C18 H18 118.6 . .
C19 C18 C17 122.9(2) . .
C17 C18 H18 118.6 . .
F3 C21 S002 111.22(16) . .
F3 C21 F2 106.90(19) . .
F2 C21 S002 111.9(2) . .
F1 C21 S002 111.64(17) . .
F1 C21 F3 108.1(2) . .
F1 C21 F2 106.86(19) . .
C9 C10 H10 120.3 . .
C11 C10 C9 119.3(2) . .
C11 C10 H10 120.3 . .
C2 C3 H3 118.9 . .
C2 C3 C4 122.2(2) . .
C4 C3 H3 118.9 . .
C16 C17 C18 121.6(2) . .
C16 C17 H17 119.2 . .
C18 C17 H17 119.2 . .
C5 C4 C3 122.0(2) . .
C5 C4 H4 119.0 . .
C3 C4 H4 119.0 . .
C12 C11 H11 119.9 . .
C10 C11 C12 120.1(3) . .
C10 C11 H11 119.9 . .

loop_
_geom_bond_atom_site_label_1
_geom_bond_atom_site_label_2
_geom_bond_distance
_geom_bond_site_symmetry_2
Cu1 N6 2.014(2) 1_655
Cu1 N6 2.014(2) 2_566
Cu1 N1 2.013(2) 2_666
Cu1 N1 2.013(2) .
S002 O1 1.4483(17) .
S002 O2 1.436(2) .
S002 O3 1.432(2) .
S002 C21 1.826(3) .
F3 C21 1.333(3) .
F2 C21 1.344(3) .
F1 C21 1.328(3) .
N3 N2 1.332(3) .
N3 C6 1.370(3) .
N3 C7 1.472(3) .
N4 N5 1.333(3) .
N4 C15 1.358(3) .
N4 C14 1.457(3) .
N6 Cu1 2.014(2) 1_455
N6 N5 1.306(3) .
N6 C20 1.384(3) .
N1 N2 1.317(3) .
N1 C1 1.383(3) .
C8 C13 1.405(3) .
C8 C9 1.392(3) .
C8 C7 1.521(4) .
C13 C12 1.388(4) .
C13 C14 1.516(3) .
C1 C6 1.400(3) .
C1 C2 1.401(3) .
C6 C5 1.390(3) .
C20 C15 1.388(3) .
C20 C19 1.407(3) .
C9 H9 0.9300 .
C9 C10 1.387(4) .
C15 C16 1.404(3) .
C16 H16 0.9300 .
C16 C17 1.371(3) .
C2 H2 0.9300 .
C2 C3 1.375(3) .
C5 H5 0.9300 .
C5 C4 1.365(4) .
C12 H12 0.9300 .
C12 C11 1.380(4) .
C14 H14A 0.9700 .
C14 H14B 0.9700 .
C19 H19 0.9300 .
C19 C18 1.372(3) .
C7 H7A 0.9700 .
C7 H7B 0.9700 .
C18 H18 0.9300 .
C18 C17 1.407(4) .
C10 H10 0.9300 .
C10 C11 1.380(4) .
C3 H3 0.9300 .
C3 C4 1.415(4) .
C17 H17 0.9300 .
C4 H4 0.9300 .
C11 H11 0.9300 .

loop_
_geom_torsion_atom_site_label_1
_geom_torsion_atom_site_label_2
_geom_torsion_atom_site_label_3
_geom_torsion_atom_site_label_4
_geom_torsion
_geom_torsion_site_symmetry_1
Cu1 N6 N5 N4 179.39(15) 1_455
Cu1 N6 C20 C15 179.7(2) 1_455
Cu1 N6 C20 C19 1.5(5) 1_455
Cu1 N1 N2 N3 167.40(16) .
Cu1 N1 C1 C6 -164.83(19) .
Cu1 N1 C1 C2 15.3(5) .
O1 S002 C21 F3 -176.07(18) .
O1 S002 C21 F2 64.48(18) .
O1 S002 C21 F1 -55.2(2) .
O2 S002 C21 F3 -56.2(2) .
O2 S002 C21 F2 -175.66(16) .
O2 S002 C21 F1 64.7(2) .
O3 S002 C21 F3 63.9(2) .
O3 S002 C21 F2 -55.52(19) .
O3 S002 C21 F1 -175.20(19) .
N3 C6 C5 C4 179.1(3) .
N4 C15 C16 C17 179.4(3) .
N6 C20 C15 N4 1.6(3) .
N6 C20 C15 C16 -179.1(2) .
N6 C20 C19 C18 178.8(3) .
N5 N4 C15 C20 -1.7(3) .
N5 N4 C15 C16 179.0(3) .
N5 N4 C14 C13 -104.7(2) .
N5 N6 C20 C15 -0.9(3) .
N5 N6 C20 C19 -179.1(3) .
N1 C1 C6 N3 -0.8(3) .
N1 C1 C6 C5 177.7(3) .
N1 C1 C2 C3 -178.2(3) .
N2 N3 C6 C1 0.5(3) .
N2 N3 C6 C5 -177.8(3) .
N2 N3 C7 C8 -110.4(3) .
N2 N1 C1 C6 0.8(3) .
N2 N1 C1 C2 -179.1(3) .
C8 C13 C12 C11 0.1(4) .
C8 C13 C14 N4 -138.6(2) .
C8 C9 C10 C11 0.8(4) .
C13 C8 C9 C10 -0.9(4) .
C13 C8 C7 N3 78.6(3) .
C13 C12 C11 C10 -0.1(4) .
C1 N1 N2 N3 -0.5(3) .
C1 C6 C5 C4 1.1(4) .
C1 C2 C3 C4 -0.4(4) .
C6 N3 N2 N1 0.0(3) .
C6 N3 C7 C8 71.9(3) .
C6 C1 C2 C3 1.9(4) .
C6 C5 C4 C3 0.4(5) .
C20 N6 N5 N4 -0.2(3) .
C20 C15 C16 C17 0.2(4) .
C20 C19 C18 C17 -0.6(4) .
C9 C8 C13 C12 0.4(3) .
C9 C8 C13 C14 -176.8(2) .
C9 C8 C7 N3 -101.6(2) .
C9 C10 C11 C12 -0.3(4) .
C15 N4 N5 N6 1.2(3) .
C15 N4 C14 C13 75.8(3) .
C15 C20 C19 C18 0.8(4) .
C15 C16 C17 C18 0.1(4) .
C2 C1 C6 N3 179.1(2) .
C2 C1 C6 C5 -2.4(4) .
C2 C3 C4 C5 -0.8(5) .
C12 C13 C14 N4 44.3(3) .
C14 N4 N5 N6 -178.4(2) .
C14 N4 C15 C20 177.8(3) .
C14 N4 C15 C16 -1.5(5) .
C14 C13 C12 C11 177.3(2) .
C19 C20 C15 N4 -180.0(2) .
C19 C20 C15 C16 -0.6(4) .
C19 C18 C17 C16 0.2(4) .
C7 N3 N2 N1 -178.1(2) .
C7 N3 C6 C1 178.4(2) .
C7 N3 C6 C5 0.1(5) .
C7 C8 C13 C12 -179.8(2) .
C7 C8 C13 C14 3.0(3) .
C7 C8 C9 C10 179.3(2) .
